data_1502024
loop_
_publ_author_name
'Rajeshwaran, Ganesan Gobi'
'Mohanakrishnan, Arasambattu K.'

_publ_section_title
;
 Synthetic studies on indolocarbazoles: total synthesis of staurosporine
 aglycon.
;
_journal_issue 6
_journal_name_full 'Organic letters'
_journal_page_first 1418
_journal_page_last 1421
_journal_paper_doi 10.1021/ol200094b
_journal_volume 13
_journal_year 2011
_chemical_formula_sum 'C27 H19 Cl N2 O6 S'
_chemical_formula_weight 534.95
_chemical_name_systematic
; 
 ? 
;
_space_group_IT_number 2
_symmetry_cell_setting triclinic
_symmetry_space_group_name_Hall '-P 1'
_symmetry_space_group_name_H-M 'P -1'
_atom_sites_solution_hydrogens geom
_atom_sites_solution_primary direct
_atom_sites_solution_secondary difmap
_audit_creation_method SHELXL-97
_cell_angle_alpha 75.603(5)
_cell_angle_beta 79.653(5)
_cell_angle_gamma 86.555(5)
_cell_formula_units_Z 2
_cell_length_a 8.1141(18)
_cell_length_b 12.333(3)
_cell_length_c 12.540(3)
_cell_measurement_reflns_used 2680
_cell_measurement_temperature 100(2)
_cell_measurement_theta_max 22.91
_cell_measurement_theta_min 2.55
_cell_volume 1195.6(5)
_computing_cell_refinement 'Bruker SMART'
_computing_data_collection 'Bruker SMART'
_computing_data_reduction 'Bruker SAINT'
_computing_molecular_graphics platon
_computing_publication_material 'mercury 2.3'
_computing_structure_refinement 'SHELXL-97 (Sheldrick, 1997)'
_computing_structure_solution 'SHELXS-97 (Sheldrick, 1990)'
_diffrn_ambient_temperature 100(2)
_diffrn_measured_fraction_theta_full 0.997
_diffrn_measured_fraction_theta_max 0.997
_diffrn_measurement_device_type 'CCD area detector'
_diffrn_radiation_monochromator graphite
_diffrn_radiation_source 'fine-focus sealed tube'
_diffrn_radiation_type MoK\a
_diffrn_radiation_wavelength 0.71073
_diffrn_reflns_av_R_equivalents 0.0285
_diffrn_reflns_av_sigmaI/netI 0.0358
_diffrn_reflns_limit_h_max 9
_diffrn_reflns_limit_h_min -9
_diffrn_reflns_limit_k_max 14
_diffrn_reflns_limit_k_min -14
_diffrn_reflns_limit_l_max 14
_diffrn_reflns_limit_l_min -14
_diffrn_reflns_number 11096
_diffrn_reflns_theta_full 24.65
_diffrn_reflns_theta_max 24.65
_diffrn_reflns_theta_min 1.70
_exptl_absorpt_coefficient_mu 0.296
_exptl_absorpt_correction_T_max 0.9654
_exptl_absorpt_correction_T_min 0.9542
_exptl_absorpt_correction_type multi-scan
_exptl_absorpt_process_details sadabs
_exptl_crystal_colour pale-yellow
_exptl_crystal_density_diffrn 1.486
_exptl_crystal_density_method 'not measured'
_exptl_crystal_description block
_exptl_crystal_F_000 552
_exptl_crystal_size_max 0.16
_exptl_crystal_size_mid 0.14
_exptl_crystal_size_min 0.12
_refine_diff_density_max 0.281
_refine_diff_density_min -1.157
_refine_diff_density_rms 0.083
_refine_ls_extinction_method none
_refine_ls_goodness_of_fit_ref 1.034
_refine_ls_hydrogen_treatment constr
_refine_ls_matrix_type full
_refine_ls_number_parameters 336
_refine_ls_number_reflns 4038
_refine_ls_number_restraints 0
_refine_ls_restrained_S_all 1.034
_refine_ls_R_factor_all 0.0913
_refine_ls_R_factor_gt 0.0700
_refine_ls_shift/su_max 0.000
_refine_ls_shift/su_mean 0.000
_refine_ls_structure_factor_coef Fsqd
_refine_ls_weighting_details 'calc w=1/[\s^2^(Fo^2^)+(0.1289P)^2^+1.5922P] where P=(Fo^2^+2Fc^2^)/3'
_refine_ls_weighting_scheme calc
_refine_ls_wR_factor_gt 0.2115
_refine_ls_wR_factor_ref 0.2307
_reflns_number_gt 2966
_reflns_number_total 4038
_reflns_threshold_expression >2sigma(I)
_cod_data_source_file ol200094b_si_001.cif
_cod_data_source_block compound_18c
_cod_depositor_comments
;
The following automatic conversions were performed:

'_symmetry_cell_setting' value 'Triclinic' changed to 'triclinic'
according to /home/saulius/struct/CIF-dictionaries/cif_core.dic
dictionary named 'cif_core.dic' version 2.4.1 from 2010-06-29.

Automatic conversion script
Id: cif_fix_values 1715 2011-07-08 13:25:40Z adriana 
;
_cod_original_sg_symbol_H-M 'P-1   '
_cod_database_code 1502024

loop_
_symmetry_equiv_pos_as_xyz
'x, y, z'
'-x, -y, -z'

loop_
_atom_site_label
_atom_site_type_symbol
_atom_site_fract_x
_atom_site_fract_y
_atom_site_fract_z
_atom_site_U_iso_or_equiv
_atom_site_adp_type
_atom_site_occupancy
_atom_site_symmetry_multiplicity
_atom_site_calc_flag
_atom_site_refinement_flags
C1 C 0.0357(6) 0.4567(4) 0.3491(4) 0.0597(12) Uani 1 1 d .
H1 H 0.0849 0.3875 0.3445 0.072 Uiso 1 1 calc R
C2 C -0.1343(7) 0.4674(6) 0.3803(4) 0.0741(16) Uani 1 1 d .
H2 H -0.2014 0.4051 0.3954 0.089 Uiso 1 1 calc R
C3 C -0.2062(7) 0.5683(5) 0.3895(4) 0.0678(15) Uani 1 1 d .
H3 H -0.3216 0.5745 0.4104 0.081 Uiso 1 1 calc R
C4 C -0.1081(8) 0.6602(5) 0.3677(5) 0.0727(16) Uani 1 1 d .
H4 H -0.1574 0.7285 0.3757 0.087 Uiso 1 1 calc R
C5 C 0.0617(7) 0.6534(4) 0.3344(4) 0.0586(12) Uani 1 1 d .
H5 H 0.1280 0.7162 0.3187 0.070 Uiso 1 1 calc R
C6 C 0.1316(6) 0.5509(4) 0.3249(3) 0.0465(10) Uani 1 1 d .
S7 S 0.34908(13) 0.54047(9) 0.27938(9) 0.0464(3) Uani 1 1 d .
O8 O 0.4174(4) 0.4477(3) 0.3515(3) 0.0572(8) Uani 1 1 d .
O9 O 0.4210(4) 0.6483(3) 0.2564(3) 0.0640(9) Uani 1 1 d .
N10 N 0.3637(4) 0.5070(3) 0.1567(3) 0.0422(8) Uani 1 1 d .
C11 C 0.3089(5) 0.5841(3) 0.0631(3) 0.0435(10) Uani 1 1 d .
C12 C 0.3079(6) 0.7004(4) 0.0367(4) 0.0537(11) Uani 1 1 d .
H12 H 0.3467 0.7397 0.0814 0.064 Uiso 1 1 calc R
C13 C 0.2470(6) 0.7549(4) -0.0585(4) 0.0625(14) Uani 1 1 d .
H13 H 0.2413 0.8327 -0.0772 0.075 Uiso 1 1 calc R
C14 C 0.1936(7) 0.6965(4) -0.1272(4) 0.0653(14) Uani 1 1 d .
H14 H 0.1543 0.7358 -0.1914 0.078 Uiso 1 1 calc R
C15 C 0.1982(6) 0.5814(4) -0.1017(4) 0.0536(11) Uani 1 1 d .
H15 H 0.1641 0.5427 -0.1487 0.064 Uiso 1 1 calc R
C16 C 0.2551(5) 0.5235(3) -0.0040(3) 0.0424(10) Uani 1 1 d .
C17 C 0.2716(5) 0.4040(3) 0.0494(3) 0.0391(9) Uani 1 1 d .
C18 C 0.2370(5) 0.3074(3) 0.0196(3) 0.0418(9) Uani 1 1 d .
C19 C 0.1736(6) 0.3144(4) -0.0879(4) 0.0549(12) Uani 1 1 d .
H19A H 0.1507 0.2405 -0.0928 0.082 Uiso 1 1 calc R
H19B H 0.2571 0.3479 -0.1501 0.082 Uiso 1 1 calc R
H19C H 0.0728 0.3592 -0.0892 0.082 Uiso 1 1 calc R
C20 C 0.2590(5) 0.2049(3) 0.0949(3) 0.0428(10) Uani 1 1 d .
C21 C 0.2093(6) 0.0980(4) 0.0733(4) 0.0539(12) Uani 1 1 d .
O22 O 0.2691(5) 0.0592(3) -0.0030(3) 0.0787(11) Uani 1 1 d .
O23 O 0.0893(4) 0.0495(3) 0.1561(3) 0.0634(9) Uani 1 1 d .
C24 C 0.0450(10) -0.0630(5) 0.1576(6) 0.100(2) Uani 1 1 d .
H24A H 0.0132 -0.0634 0.0875 0.151 Uiso 1 1 calc R
H24B H -0.0470 -0.0878 0.2170 0.151 Uiso 1 1 calc R
H24C H 0.1396 -0.1125 0.1690 0.151 Uiso 1 1 calc R
C25 C 0.3194(5) 0.1989(3) 0.1940(3) 0.0415(9) Uani 1 1 d .
C26 C 0.3623(5) 0.2952(3) 0.2201(3) 0.0426(10) Uani 1 1 d .
H26 H 0.4082 0.2916 0.2837 0.051 Uiso 1 1 calc R
C27 C 0.3343(5) 0.3973(3) 0.1477(3) 0.0374(9) Uani 1 1 d .
C28 C 0.3506(5) 0.0876(3) 0.2689(4) 0.0456(10) Uani 1 1 d .
C29 C 0.4662(6) 0.0139(4) 0.2291(4) 0.0536(11) Uani 1 1 d .
H29 H 0.5201 0.0336 0.1552 0.064 Uiso 1 1 calc R
C30 C 0.5040(6) -0.0889(4) 0.2968(5) 0.0643(14) Uani 1 1 d .
H30 H 0.5800 -0.1379 0.2676 0.077 Uiso 1 1 calc R
C31 C 0.4283(6) -0.1178(4) 0.4073(4) 0.0605(13) Uani 1 1 d .
C32 C 0.3140(6) -0.0478(4) 0.4495(4) 0.0594(13) Uani 1 1 d .
H32 H 0.2636 -0.0674 0.5242 0.071 Uiso 1 1 calc R
C33 C 0.2726(6) 0.0526(4) 0.3809(4) 0.0493(11) Uani 1 1 d .
N34 N 0.1352(6) 0.1196(4) 0.4285(4) 0.0630(11) Uani 1 1 d .
O35 O 0.0458(5) 0.1759(3) 0.3691(3) 0.0797(12) Uani 1 1 d .
O36 O 0.1136(7) 0.1090(4) 0.5300(4) 0.1045(15) Uani 1 1 d .
Cl37 Cl 0.4751(2) -0.24007(14) 0.49531(16) 0.0988(6) Uani 1 1 d .

loop_
_atom_site_aniso_label
_atom_site_aniso_U_11
_atom_site_aniso_U_22
_atom_site_aniso_U_33
_atom_site_aniso_U_23
_atom_site_aniso_U_13
_atom_site_aniso_U_12
C1 0.055(3) 0.059(3) 0.064(3) -0.021(2) 0.002(2) -0.003(2)
C2 0.061(3) 0.101(5) 0.060(3) -0.023(3) 0.003(3) -0.023(3)
C3 0.055(3) 0.104(5) 0.044(3) -0.022(3) -0.005(2) 0.017(3)
C4 0.073(4) 0.079(4) 0.063(3) -0.020(3) -0.005(3) 0.023(3)
C5 0.065(3) 0.053(3) 0.057(3) -0.015(2) -0.008(2) 0.008(2)
C6 0.051(3) 0.052(3) 0.037(2) -0.0130(19) -0.0081(19) 0.001(2)
S7 0.0460(6) 0.0472(7) 0.0515(7) -0.0187(5) -0.0127(5) -0.0013(5)
O8 0.062(2) 0.063(2) 0.0553(19) -0.0233(16) -0.0226(16) 0.0063(16)
O9 0.066(2) 0.055(2) 0.080(2) -0.0280(18) -0.0145(18) -0.0131(16)
N10 0.0430(19) 0.0404(19) 0.0428(19) -0.0101(15) -0.0052(15) -0.0042(15)
C11 0.034(2) 0.044(2) 0.047(2) -0.0056(19) 0.0012(18) -0.0023(17)
C12 0.048(3) 0.041(2) 0.066(3) -0.008(2) 0.002(2) -0.005(2)
C13 0.056(3) 0.046(3) 0.071(3) 0.005(2) 0.002(3) -0.004(2)
C14 0.063(3) 0.061(3) 0.058(3) 0.012(3) -0.009(2) 0.002(2)
C15 0.050(3) 0.059(3) 0.045(2) -0.001(2) -0.007(2) -0.005(2)
C16 0.035(2) 0.044(2) 0.043(2) -0.0034(18) -0.0007(17) -0.0023(17)
C17 0.035(2) 0.042(2) 0.038(2) -0.0083(17) -0.0028(16) -0.0015(17)
C18 0.037(2) 0.047(2) 0.040(2) -0.0092(18) -0.0055(17) -0.0048(17)
C19 0.061(3) 0.061(3) 0.047(2) -0.012(2) -0.018(2) -0.007(2)
C20 0.040(2) 0.043(2) 0.045(2) -0.0123(19) -0.0023(18) -0.0037(18)
C21 0.059(3) 0.045(3) 0.064(3) -0.018(2) -0.024(2) 0.002(2)
O22 0.102(3) 0.069(2) 0.077(2) -0.041(2) -0.015(2) 0.003(2)
O23 0.067(2) 0.0470(19) 0.077(2) -0.0121(16) -0.0141(19) -0.0174(16)
C24 0.140(6) 0.049(3) 0.118(6) -0.004(3) -0.048(5) -0.034(4)
C25 0.044(2) 0.039(2) 0.041(2) -0.0093(17) -0.0057(18) -0.0002(17)
C26 0.043(2) 0.047(2) 0.040(2) -0.0131(19) -0.0087(18) 0.0003(18)
C27 0.034(2) 0.039(2) 0.038(2) -0.0097(17) -0.0006(16) -0.0017(16)
C28 0.048(2) 0.041(2) 0.049(2) -0.0092(19) -0.012(2) -0.0023(19)
C29 0.057(3) 0.044(3) 0.056(3) -0.006(2) -0.008(2) 0.001(2)
C30 0.056(3) 0.052(3) 0.084(4) -0.017(3) -0.014(3) 0.011(2)
C31 0.057(3) 0.054(3) 0.064(3) 0.000(2) -0.014(2) -0.004(2)
C32 0.068(3) 0.055(3) 0.050(3) -0.001(2) -0.009(2) -0.009(2)
C33 0.053(3) 0.044(2) 0.048(2) -0.006(2) -0.007(2) -0.007(2)
N34 0.071(3) 0.051(2) 0.059(3) -0.013(2) 0.012(2) -0.010(2)
O35 0.070(2) 0.068(2) 0.081(3) 0.003(2) 0.007(2) 0.014(2)
O36 0.132(4) 0.109(4) 0.069(3) -0.033(3) 0.004(3) 0.012(3)
Cl37 0.1060(13) 0.0732(11) 0.1065(13) 0.0015(9) -0.0272(10) 0.0112(9)

loop_
_atom_type_symbol
_atom_type_description
_atom_type_scat_dispersion_real
_atom_type_scat_dispersion_imag
_atom_type_scat_source
C C 0.0033 0.0016 'International Tables Vol C Tables 4.2.6.8 and 6.1.1.4'
H H 0.0000 0.0000 'International Tables Vol C Tables 4.2.6.8 and 6.1.1.4'
N N 0.0061 0.0033 'International Tables Vol C Tables 4.2.6.8 and 6.1.1.4'
O O 0.0106 0.0060 'International Tables Vol C Tables 4.2.6.8 and 6.1.1.4'
S S 0.1246 0.1234 'International Tables Vol C Tables 4.2.6.8 and 6.1.1.4'
Cl Cl 0.1484 0.1585 'International Tables Vol C Tables 4.2.6.8 and 6.1.1.4'

loop_
_geom_angle_atom_site_label_1
_geom_angle_atom_site_label_2
_geom_angle_atom_site_label_3
_geom_angle
C2 C1 C6 118.3(5)
C3 C2 C1 120.9(5)
C2 C3 C4 119.8(5)
C3 C4 C5 121.0(5)
C4 C5 C6 118.2(5)
C5 C6 C1 121.7(4)
C5 C6 S7 119.1(4)
C1 C6 S7 119.2(4)
O8 S7 O9 119.8(2)
O8 S7 N10 106.24(18)
O9 S7 N10 106.76(19)
O8 S7 C6 109.8(2)
O9 S7 C6 109.2(2)
N10 S7 C6 103.83(19)
C27 N10 C11 107.0(3)
C27 N10 S7 122.9(3)
C11 N10 S7 120.9(3)
C12 C11 C16 122.5(4)
C12 C11 N10 128.7(4)
C16 C11 N10 108.8(3)
C13 C12 C11 117.1(5)
C12 C13 C14 121.6(5)
C15 C14 C13 120.9(5)
C14 C15 C16 118.8(5)
C11 C16 C15 119.1(4)
C11 C16 C17 107.7(4)
C15 C16 C17 133.2(4)
C18 C17 C27 120.7(4)
C18 C17 C16 132.4(4)
C27 C17 C16 106.9(4)
C17 C18 C20 117.2(4)
C17 C18 C19 120.8(4)
C20 C18 C19 122.0(4)
C25 C20 C18 121.7(4)
C25 C20 C21 118.1(4)
C18 C20 C21 120.1(4)
O22 C21 O23 124.3(5)
O22 C21 C20 126.3(5)
O23 C21 C20 109.4(4)
C21 O23 C24 116.4(5)
C26 C25 C20 120.7(4)
C26 C25 C28 119.1(4)
C20 C25 C28 120.1(4)
C25 C26 C27 117.6(4)
C26 C27 C17 121.9(4)
C26 C27 N10 128.6(4)
C17 C27 N10 109.5(3)
C29 C28 C33 116.3(4)
C29 C28 C25 119.6(4)
C33 C28 C25 124.0(4)
C28 C29 C30 121.7(5)
C31 C30 C29 119.8(5)
C32 C31 C30 120.3(5)
C32 C31 Cl37 117.8(4)
C30 C31 Cl37 121.9(4)
C31 C32 C33 119.7(5)
C32 C33 C28 122.1(4)
C32 C33 N34 117.1(4)
C28 C33 N34 120.7(4)
O35 N34 O36 123.4(5)
O35 N34 C33 119.7(4)
O36 N34 C33 116.7(5)

loop_
_geom_bond_atom_site_label_1
_geom_bond_atom_site_label_2
_geom_bond_distance
C1 C2 1.372(7)
C1 C6 1.378(6)
C2 C3 1.364(8)
C3 C4 1.368(8)
C4 C5 1.370(8)
C5 C6 1.377(6)
C6 S7 1.761(5)
S7 O8 1.422(3)
S7 O9 1.426(3)
S7 N10 1.672(4)
N10 C27 1.423(5)
N10 C11 1.436(5)
C11 C12 1.390(6)
C11 C16 1.392(6)
C12 C13 1.375(7)
C13 C14 1.389(8)
C14 C15 1.376(7)
C15 C16 1.397(6)
C16 C17 1.468(6)
C17 C18 1.392(6)
C17 C27 1.398(6)
C18 C20 1.401(6)
C18 C19 1.509(6)
C20 C25 1.400(6)
C20 C21 1.501(6)
C21 O22 1.189(6)
C21 O23 1.335(6)
O23 C24 1.450(6)
C25 C26 1.386(6)
C25 C28 1.493(6)
C26 C27 1.390(6)
C28 C29 1.382(6)
C28 C33 1.405(6)
C29 C30 1.391(6)
C30 C31 1.378(7)
C31 C32 1.356(7)
C31 Cl37 1.700(5)
C32 C33 1.382(6)
C33 N34 1.476(6)
N34 O35 1.199(6)
N34 O36 1.228(6)
